data_1501972
loop_
_publ_author_name
'Hager, Anastasia'
'Mazunin, Dmitry'
'Mayer, Peter'
'Trauner, Dirk'

_publ_section_title
;
 Synthetic studies toward A-74528.
;
_journal_issue 6
_journal_name_full 'Organic letters'
_journal_page_first 1386
_journal_page_last 1389
_journal_paper_doi 10.1021/ol103117j
_journal_volume 13
_journal_year 2011
_chemical_formula_moiety 'C15 H14 Br N O3'
_chemical_formula_sum 'C15 H14 Br N O3'
_chemical_formula_weight 336.181
_space_group_IT_number 2
_symmetry_cell_setting triclinic
_symmetry_Int_Tables_number 2
_symmetry_space_group_name_Hall '-P 1'
_symmetry_space_group_name_H-M 'P -1'
_atom_sites_solution_hydrogens geom
_atom_sites_solution_primary direct
_atom_sites_solution_secondary difmap
_audit_block_code C15H14BrNO3_no181_trauner
_audit_creation_date
;
'Thu Sep 24 09:57:00 2009'
;
_audit_creation_method 'form98_non/compatible with shelxl97-2'
_audit_update_record 24-Sep-09
_cell_angle_alpha 88.983(3)
_cell_angle_beta 84.074(3)
_cell_angle_gamma 83.609(3)
_cell_formula_units_Z 2
_cell_length_a 7.8896(3)
_cell_length_b 9.0992(3)
_cell_length_c 9.4428(4)
_cell_measurement_reflns_used 3355
_cell_measurement_temperature 173(2)
_cell_measurement_theta_max 26.2445
_cell_measurement_theta_min 4.3294
_cell_volume 670.06(4)
_computing_cell_refinement
;
CrysAlisPro, Oxford Diffraction Ltd.,
Version 1.171.33.41 (release 06-05-2009 CrysAlis171 .NET)
(compiled May  6 2009,17:20:42)
;
_computing_data_collection
;
CrysAlisPro, Oxford Diffraction Ltd.,
Version 1.171.33.41 (release 06-05-2009 CrysAlis171 .NET)
(compiled May  6 2009,17:20:42)
;
_computing_data_reduction
;
CrysAlisPro, Oxford Diffraction Ltd.,
Version 1.171.33.41 (release 06-05-2009 CrysAlis171 .NET)
(compiled May  6 2009,17:20:42)
;
_computing_structure_refinement 'SHELXL-97 (G. M. Sheldrick. University of G\"ottingen, 97-2 version)'
_computing_structure_solution
;
A. Altomare, M. C. Burla, M. Camalli, G. L. Cascarano, C. Giacovazzo, A.
Guagliardi, A. G. G. Moliterni, G. Polidori, R. Spagna: SIR97: a new tool for
crystal structure determination and refinement; J. Appl. Crystallogr. 1999,
32, 115-119.
;
_diffrn_ambient_temperature 173(2)
_diffrn_detector_area_resol_mean 15.9809
_diffrn_measured_fraction_theta_full 0.992
_diffrn_measured_fraction_theta_max 0.992
_diffrn_measurement_details
;
  1 omega  -32.00   52.00   1.0000    6.0000
omega____ theta____ kappa____ phi______ frames
    -      -20.8087   77.0000   60.0000 84

  2 omega   20.00   52.00   1.0000    6.0000
omega____ theta____ kappa____ phi______ frames
    -      -20.8087   77.0000  -60.0000 32

  3 omega  -53.00   49.00   1.0000    6.0000
omega____ theta____ kappa____ phi______ frames
    -      -20.8087   77.0000   30.0000 102

  4 omega  -12.00   77.00   1.0000    6.0000
omega____ theta____ kappa____ phi______ frames
    -       20.9650   77.0000  -60.0000 89

  5 omega  -12.00   87.00   1.0000    6.0000
omega____ theta____ kappa____ phi______ frames
    -       20.9650   77.0000 -180.0000 99

;
_diffrn_measurement_device 'CCD camera on \k-goniostat'
_diffrn_measurement_device_type 'Oxford XCalibur'
_diffrn_measurement_method omega-scans
_diffrn_orient_matrix_UB_11 -0.0024035172
_diffrn_orient_matrix_UB_12 -0.0671854765
_diffrn_orient_matrix_UB_13 -0.0363112170
_diffrn_orient_matrix_UB_21 0.0881069095
_diffrn_orient_matrix_UB_22 -0.0195291463
_diffrn_orient_matrix_UB_23 0.0073881820
_diffrn_orient_matrix_UB_31 -0.0219854308
_diffrn_orient_matrix_UB_32 -0.0354080627
_diffrn_orient_matrix_UB_33 0.0657698723
_diffrn_radiation_collimation '0.5 mm collimator'
_diffrn_radiation_monochromator graphite
_diffrn_radiation_source 'fine-focus sealed tube'
_diffrn_radiation_type MoK\a
_diffrn_radiation_wavelength 0.71073
_diffrn_reflns_av_R_equivalents 0.0218
_diffrn_reflns_av_sigmaI/netI 0.0398
_diffrn_reflns_limit_h_max 9
_diffrn_reflns_limit_h_min -8
_diffrn_reflns_limit_k_max 10
_diffrn_reflns_limit_k_min -11
_diffrn_reflns_limit_l_max 10
_diffrn_reflns_limit_l_min -11
_diffrn_reflns_number 4733
_diffrn_reflns_theta_full 26.33
_diffrn_reflns_theta_max 26.33
_diffrn_reflns_theta_min 4.34
_diffrn_source_current 40_mA
_diffrn_source_power 2.00_kW
_diffrn_source_type 'Spellman generator'
_diffrn_source_voltage 50_kV
_exptl_absorpt_coefficient_mu 3.074
_exptl_absorpt_correction_T_max 1.00000
_exptl_absorpt_correction_T_min 0.78568
_exptl_absorpt_correction_type multi-scan
_exptl_absorpt_process_details
;
CrysAlisPro, Oxford Diffraction Ltd.,
Version 1.171.33.41 (release 06-05-2009 CrysAlis171 .NET)
(compiled May  6 2009,17:20:42)
Empirical absorption correction using spherical harmonics,
 implemented in SCALE3 ABSPACK scaling algorithm.
;
_exptl_crystal_colour colourless
_exptl_crystal_density_diffrn 1.66627(10)
_exptl_crystal_density_method 'not measured'
_exptl_crystal_description block
_exptl_crystal_F_000 340
_exptl_crystal_size_max 0.29
_exptl_crystal_size_mid 0.18
_exptl_crystal_size_min 0.18
_refine_diff_density_max 0.413
_refine_diff_density_min -0.291
_refine_diff_density_rms 0.064
_refine_ls_extinction_method none
_refine_ls_goodness_of_fit_ref 0.974
_refine_ls_hydrogen_treatment constr
_refine_ls_matrix_type full
_refine_ls_number_parameters 184
_refine_ls_number_reflns 2708
_refine_ls_number_restraints 0
_refine_ls_restrained_S_all 0.974
_refine_ls_R_factor_all 0.0317
_refine_ls_R_factor_gt 0.0256
_refine_ls_shift/su_max 0.001
_refine_ls_shift/su_mean 0.000
_refine_ls_structure_factor_coef Fsqd
_refine_ls_weighting_details 'calc w=1/[\s^2^(Fo^2^)+(0.0328P)^2^+0.0000P] where P=(Fo^2^+2Fc^2^)/3'
_refine_ls_weighting_scheme calc
_refine_ls_wR_factor_gt 0.0582
_refine_ls_wR_factor_ref 0.0588
_reflns_number_gt 2275
_reflns_number_total 2708
_reflns_threshold_expression >2sigma(I)
_cod_data_source_file ol103117j_si_002.cif
_cod_data_source_block no181
_cod_database_code 1501972

loop_
_symmetry_equiv_pos_as_xyz
'x, y, z'
'-x, -y, -z'

loop_
_atom_site_label
_atom_site_type_symbol
_atom_site_fract_x
_atom_site_fract_y
_atom_site_fract_z
_atom_site_U_iso_or_equiv
_atom_site_adp_type
_atom_site_occupancy
_atom_site_symmetry_multiplicity
_atom_site_calc_flag
_atom_site_refinement_flags
Br1 Br 0.79465(3) 0.75932(2) 0.84735(2) 0.02871(9) Uani 1 1 d .
O1 O 0.63028(17) 0.83446(15) 0.58190(15) 0.0221(3) Uani 1 1 d .
O2 O 0.53830(18) 0.78531(15) 0.32850(15) 0.0249(3) Uani 1 1 d .
O3 O 0.66083(19) 0.31157(15) 0.12127(15) 0.0256(3) Uani 1 1 d .
N1 N 1.0383(3) 0.1488(2) 0.8282(2) 0.0419(5) Uani 1 1 d .
C1 C 0.7785(2) 0.6321(2) 0.6936(2) 0.0201(4) Uani 1 1 d .
C2 C 0.7003(2) 0.6893(2) 0.5769(2) 0.0202(4) Uani 1 1 d .
C3 C 0.6878(2) 0.5972(2) 0.4601(2) 0.0186(4) Uani 1 1 d .
C4 C 0.6080(2) 0.6422(2) 0.3332(2) 0.0189(4) Uani 1 1 d .
C5 C 0.6045(3) 0.5447(2) 0.2255(2) 0.0208(4) Uani 1 1 d .
H5 H 0.5540 0.5774 0.1418 0.025 Uiso 1 1 calc R
C6 C 0.6748(3) 0.3961(2) 0.2369(2) 0.0200(4) Uani 1 1 d .
C7 C 0.7504(2) 0.3473(2) 0.3549(2) 0.0200(4) Uani 1 1 d .
H7 H 0.7979 0.2471 0.3616 0.024 Uiso 1 1 calc R
C8 C 0.7577(2) 0.4461(2) 0.4673(2) 0.0186(4) Uani 1 1 d .
C9 C 0.8358(3) 0.3936(2) 0.5892(2) 0.0193(4) Uani 1 1 d .
H9 H 0.8825 0.2929 0.5928 0.023 Uiso 1 1 calc R
C10 C 0.8463(2) 0.4826(2) 0.7018(2) 0.0192(4) Uani 1 1 d .
C11 C 0.9273(3) 0.4270(2) 0.8342(2) 0.0237(5) Uani 1 1 d .
H11A H 1.0241 0.4844 0.8469 0.028 Uiso 1 1 calc R
H11B H 0.8417 0.4452 0.9180 0.028 Uiso 1 1 calc R
C12 C 0.9907(3) 0.2685(3) 0.8294(2) 0.0278(5) Uani 1 1 d .
C13 C 0.7407(3) 0.9362(2) 0.5148(2) 0.0294(5) Uani 1 1 d .
H13A H 0.8399 0.9391 0.5688 0.044 Uiso 1 1 calc R
H13B H 0.6775 1.0351 0.5126 0.044 Uiso 1 1 calc R
H13C H 0.7799 0.9039 0.4173 0.044 Uiso 1 1 calc R
C14 C 0.4659(3) 0.8344(2) 0.2010(2) 0.0255(5) Uani 1 1 d .
H14A H 0.5538 0.8198 0.1198 0.038 Uiso 1 1 calc R
H14B H 0.4236 0.9397 0.2091 0.038 Uiso 1 1 calc R
H14C H 0.3707 0.7776 0.1868 0.038 Uiso 1 1 calc R
C15 C 0.7163(3) 0.1567(2) 0.1343(2) 0.0283(5) Uani 1 1 d .
H15A H 0.8389 0.1431 0.1467 0.042 Uiso 1 1 calc R
H15B H 0.6964 0.1057 0.0480 0.042 Uiso 1 1 calc R
H15C H 0.6515 0.1157 0.2170 0.042 Uiso 1 1 calc R

loop_
_atom_site_aniso_label
_atom_site_aniso_U_11
_atom_site_aniso_U_22
_atom_site_aniso_U_33
_atom_site_aniso_U_23
_atom_site_aniso_U_13
_atom_site_aniso_U_12
Br1 0.03361(14) 0.02882(13) 0.02385(13) -0.00606(9) -0.00646(9) 0.00017(9)
O1 0.0243(8) 0.0165(7) 0.0244(8) 0.0008(6) 0.0005(6) 0.0004(6)
O2 0.0320(9) 0.0191(8) 0.0234(8) 0.0010(6) -0.0083(7) 0.0035(6)
O3 0.0383(9) 0.0197(8) 0.0194(8) -0.0017(6) -0.0076(7) -0.0017(6)
N1 0.0559(15) 0.0375(13) 0.0297(12) 0.0065(10) -0.0064(10) 0.0070(11)
C1 0.0184(11) 0.0249(11) 0.0176(11) -0.0031(9) -0.0012(8) -0.0044(9)
C2 0.0157(10) 0.0192(11) 0.0248(12) 0.0015(9) 0.0014(8) -0.0023(8)
C3 0.0148(10) 0.0186(10) 0.0224(11) 0.0015(8) -0.0003(8) -0.0039(8)
C4 0.0164(10) 0.0196(10) 0.0202(11) 0.0014(8) 0.0000(8) -0.0021(8)
C5 0.0220(11) 0.0233(11) 0.0176(11) 0.0029(9) -0.0052(9) -0.0032(9)
C6 0.0216(11) 0.0195(11) 0.0191(11) -0.0004(8) 0.0006(8) -0.0056(8)
C7 0.0205(11) 0.0155(10) 0.0236(12) 0.0020(9) -0.0002(9) -0.0027(8)
C8 0.0147(10) 0.0204(11) 0.0204(11) 0.0030(8) 0.0000(8) -0.0038(8)
C9 0.0179(10) 0.0177(10) 0.0220(11) 0.0043(9) -0.0018(8) -0.0025(8)
C10 0.0174(10) 0.0234(11) 0.0172(11) 0.0019(8) -0.0021(8) -0.0037(8)
C11 0.0256(12) 0.0263(12) 0.0201(12) 0.0017(9) -0.0055(9) -0.0036(9)
C12 0.0262(12) 0.0403(15) 0.0168(12) 0.0057(10) -0.0045(9) -0.0017(11)
C13 0.0351(13) 0.0202(11) 0.0323(13) 0.0015(10) 0.0010(10) -0.0057(10)
C14 0.0301(12) 0.0206(11) 0.0252(12) 0.0035(9) -0.0068(10) 0.0028(9)
C15 0.0425(14) 0.0172(11) 0.0260(13) -0.0005(9) -0.0075(11) -0.0031(10)

loop_
_atom_type_symbol
_atom_type_description
_atom_type_scat_dispersion_real
_atom_type_scat_dispersion_imag
_atom_type_scat_source
C C 0.0033 0.0016 'International Tables Vol C Tables 4.2.6.8 and 6.1.1.4'
H H 0.0000 0.0000 'International Tables Vol C Tables 4.2.6.8 and 6.1.1.4'
N N 0.0061 0.0033 'International Tables Vol C Tables 4.2.6.8 and 6.1.1.4'
O O 0.0106 0.0060 'International Tables Vol C Tables 4.2.6.8 and 6.1.1.4'
Br Br -0.2901 2.4595 'International Tables Vol C Tables 4.2.6.8 and 6.1.1.4'

loop_
_geom_angle_atom_site_label_1
_geom_angle_atom_site_label_2
_geom_angle_atom_site_label_3
_geom_angle
C2 O1 C13 114.23(16)
C4 O2 C14 117.05(15)
C6 O3 C15 115.87(15)
C2 C1 C10 122.11(19)
C2 C1 Br1 118.84(15)
C10 C1 Br1 119.04(14)
O1 C2 C1 117.83(18)
O1 C2 C3 122.08(17)
C1 C2 C3 120.04(18)
C2 C3 C8 118.08(17)
C2 C3 C4 125.59(18)
C8 C3 C4 116.33(18)
O2 C4 C5 123.02(17)
O2 C4 C3 116.03(17)
C5 C4 C3 120.95(18)
C4 C5 C6 120.91(18)
C4 C5 H5 119.5
C6 C5 H5 119.5
C7 C6 O3 125.17(18)
C7 C6 C5 120.61(19)
O3 C6 C5 114.22(17)
C6 C7 C8 119.77(18)
C6 C7 H7 120.1
C8 C7 H7 120.1
C9 C8 C7 119.11(18)
C9 C8 C3 119.48(18)
C7 C8 C3 121.41(17)
C10 C9 C8 122.18(18)
C10 C9 H9 118.9
C8 C9 H9 118.9
C9 C10 C1 118.10(18)
C9 C10 C11 122.68(18)
C1 C10 C11 119.22(18)
C12 C11 C10 113.54(18)
C12 C11 H11A 108.9
C10 C11 H11A 108.9
C12 C11 H11B 108.9
C10 C11 H11B 108.9
H11A C11 H11B 107.7
N1 C12 C11 178.9(2)
O1 C13 H13A 109.5
O1 C13 H13B 109.5
H13A C13 H13B 109.5
O1 C13 H13C 109.5
H13A C13 H13C 109.5
H13B C13 H13C 109.5
O2 C14 H14A 109.5
O2 C14 H14B 109.5
H14A C14 H14B 109.5
O2 C14 H14C 109.5
H14A C14 H14C 109.5
H14B C14 H14C 109.5
O3 C15 H15A 109.5
O3 C15 H15B 109.5
H15A C15 H15B 109.5
O3 C15 H15C 109.5
H15A C15 H15C 109.5
H15B C15 H15C 109.5

loop_
_geom_bond_atom_site_label_1
_geom_bond_atom_site_label_2
_geom_bond_distance
Br1 C1 1.896(2)
O1 C2 1.374(2)
O1 C13 1.436(2)
O2 C4 1.357(2)
O2 C14 1.428(2)
O3 C6 1.368(2)
O3 C15 1.435(2)
N1 C12 1.112(3)
C1 C2 1.383(3)
C1 C10 1.410(3)
C2 C3 1.414(3)
C3 C8 1.426(3)
C3 C4 1.443(3)
C4 C5 1.366(3)
C5 C6 1.409(3)
C5 H5 0.9500
C6 C7 1.361(3)
C7 C8 1.413(3)
C7 H7 0.9500
C8 C9 1.412(3)
C9 C10 1.362(3)
C9 H9 0.9500
C10 C11 1.516(3)
C11 C12 1.473(3)
C11 H11A 0.9900
C11 H11B 0.9900
C13 H13A 0.9800
C13 H13B 0.9800
C13 H13C 0.9800
C14 H14A 0.9800
C14 H14B 0.9800
C14 H14C 0.9800
C15 H15A 0.9800
C15 H15B 0.9800
C15 H15C 0.9800

loop_
_geom_torsion_atom_site_label_1
_geom_torsion_atom_site_label_2
_geom_torsion_atom_site_label_3
_geom_torsion_atom_site_label_4
_geom_torsion
C13 O1 C2 C1 95.9(2)
C13 O1 C2 C3 -86.8(2)
C10 C1 C2 O1 176.69(18)
Br1 C1 C2 O1 -3.3(3)
C10 C1 C2 C3 -0.6(3)
Br1 C1 C2 C3 179.45(15)
O1 C2 C3 C8 -177.22(17)
C1 C2 C3 C8 -0.1(3)
O1 C2 C3 C4 2.1(3)
C1 C2 C3 C4 179.24(19)
C14 O2 C4 C5 -2.9(3)
C14 O2 C4 C3 177.06(17)
C2 C3 C4 O2 -0.8(3)
C8 C3 C4 O2 178.56(17)
C2 C3 C4 C5 179.3(2)
C8 C3 C4 C5 -1.4(3)
O2 C4 C5 C6 -178.35(18)
C3 C4 C5 C6 1.6(3)
C15 O3 C6 C7 6.3(3)
C15 O3 C6 C5 -174.37(19)
C4 C5 C6 C7 -1.1(3)
C4 C5 C6 O3 179.59(18)
O3 C6 C7 C8 179.57(18)
C5 C6 C7 C8 0.3(3)
C6 C7 C8 C9 179.70(19)
C6 C7 C8 C3 -0.1(3)
C2 C3 C8 C9 0.2(3)
C4 C3 C8 C9 -179.16(17)
C2 C3 C8 C7 -179.95(18)
C4 C3 C8 C7 0.7(3)
C7 C8 C9 C10 -179.55(19)
C3 C8 C9 C10 0.3(3)
C8 C9 C10 C1 -0.9(3)
C8 C9 C10 C11 179.06(19)
C2 C1 C10 C9 1.1(3)
Br1 C1 C10 C9 -178.96(15)
C2 C1 C10 C11 -178.91(19)
Br1 C1 C10 C11 1.1(3)
C9 C10 C11 C12 -0.8(3)
C1 C10 C11 C12 179.21(19)
C10 C11 C12 N1 -157(13)
